data_7219490
loop_
_publ_author_name
'Cowell, Joseph'
'Abualnaja, Matokah'
'Morton, Stephanie'
'Linder, Ruth'
'Buckingham, Faye'
'Waddell, Paul G.'
'Probert, Michael R.'
'Hall, Michael J.'

_publ_section_title
;
 Diastereoselective synthesis of functionalised carbazoles via a
 sequential Diels--Alder/ene reaction strategy
;
_journal_issue 21
_journal_name_full 'RSC Adv.'
_journal_page_first 16125
_journal_paper_doi 10.1039/C5RA00499C
_journal_volume 5
_journal_year 2015
_chemical_formula_moiety 'C28 H25 N3 O5 S, C H Cl3'
_chemical_formula_sum 'C29 H26 Cl3 N3 O5 S'
_chemical_formula_weight 634.94
_chemical_name_systematic
(3aS*,5S*,10bS*)-5-(hydroxy(o-tolyl)amino)-10-tosyl-4,5,10,10b-tetrahydropyrrolo[3,4-a]carbazole-1,3(2H,3aH)-dione
_space_group_crystal_system triclinic
_space_group_IT_number 2
_space_group_name_Hall '-P 1'
_space_group_name_H-M_alt 'P -1'
_symmetry_space_group_name_Hall '-P 1'
_symmetry_space_group_name_H-M 'P -1'
_atom_sites_solution_hydrogens geom
_atom_sites_solution_primary direct
_audit_creation_date 2014-12-17
_audit_creation_method
;
Olex2 1.2-alpha
(compiled 2014.12.09 svn.r3114 for OlexSys, GUI svn.r4963)
;
_audit_update_record
;
2014-12-18 deposited with the CCDC.
2015-01-16 downloaded from the CCDC.
;
_cell_angle_alpha 104.231(4)
_cell_angle_beta 95.071(4)
_cell_angle_gamma 109.240(4)
_cell_formula_units_Z 2
_cell_length_a 10.0614(5)
_cell_length_b 10.2208(5)
_cell_length_c 15.2649(7)
_cell_measurement_reflns_used 7995
_cell_measurement_temperature 150.0
_cell_measurement_theta_max 66.8641
_cell_measurement_theta_min 3.0366
_cell_volume 1411.79(13)
_computing_cell_refinement
;
CrysAlisPro, Agilent Technologies,
Version 1.171.35.21 (release 20-01-2012 CrysAlis171 .NET)
(compiled Jan 23 2012,18:06:46)
;
_computing_data_collection
;
CrysAlisPro, Agilent Technologies,
Version 1.171.35.21 (release 20-01-2012 CrysAlis171 .NET)
(compiled Jan 23 2012,18:06:46)
;
_computing_data_reduction
;
CrysAlisPro, Agilent Technologies,
Version 1.171.35.21 (release 20-01-2012 CrysAlis171 .NET)
(compiled Jan 23 2012,18:06:46)
;
_computing_molecular_graphics 'Olex2 (Dolomanov et al., 2009)'
_computing_publication_material 'Olex2 (Dolomanov et al., 2009)'
_computing_structure_refinement 'XL (Sheldrick, 2008)'
_computing_structure_solution 'XS (Sheldrick, 2008)'
_diffrn_ambient_temperature 150.0
_diffrn_detector_area_resol_mean 10.3968
_diffrn_measured_fraction_theta_full 0.971
_diffrn_measured_fraction_theta_max 0.987
_diffrn_measurement_details
;
  1 omega   19.00  107.00   1.0000    5.0000
omega____ theta____ kappa____ phi______ frames
    -       40.3405   38.0000   90.0000 88

  2 omega    7.00   85.00   1.0000    5.0000
omega____ theta____ kappa____ phi______ frames
    -       40.3405 -125.0000 -150.0000 78

  3 omega  -33.00   67.00   1.0000    5.0000
omega____ theta____ kappa____ phi______ frames
    -       40.3405  -38.0000  -90.0000 100

  4 omega -117.00  -91.00   1.0000   15.0000
omega____ theta____ kappa____ phi______ frames
    -      -83.0000  125.0000 -180.0000 26

  5 omega   59.00  127.00   1.0000   15.0000
omega____ theta____ kappa____ phi______ frames
    -       93.5000  -90.0000   20.0000 68

  6 omega   64.00  139.00   1.0000   15.0000
omega____ theta____ kappa____ phi______ frames
    -       93.5000   15.0000   60.0000 75

  7 omega   57.00   83.00   1.0000   15.0000
omega____ theta____ kappa____ phi______ frames
    -       93.5000  -90.0000  175.0000 26

  8 omega   16.00   56.00   1.0000   15.0000
omega____ theta____ kappa____ phi______ frames
    -       93.5000  -77.0000  -60.0000 40

  9 omega   28.00   56.00   1.0000   15.0000
omega____ theta____ kappa____ phi______ frames
    -       93.5000  -90.0000   20.0000 28

 10 omega   25.00   72.00   1.0000   15.0000
omega____ theta____ kappa____ phi______ frames
    -       93.5000  -45.0000 -180.0000 47

 11 omega   18.00   69.00   1.0000   15.0000
omega____ theta____ kappa____ phi______ frames
    -       93.5000  -30.0000  -90.0000 51

 12 omega   20.00   76.00   1.0000   15.0000
omega____ theta____ kappa____ phi______ frames
    -       93.5000  -45.0000    0.0000 56

 13 omega   22.00   61.00   1.0000   15.0000
omega____ theta____ kappa____ phi______ frames
    -       93.5000  -61.0000 -120.0000 39

 14 omega   23.00   63.00   1.0000   15.0000
omega____ theta____ kappa____ phi______ frames
    -       93.5000  -30.0000  120.0000 40

 15 omega   21.00   47.00   1.0000   15.0000
omega____ theta____ kappa____ phi______ frames
    -       93.5000  -94.0000 -120.0000 26

 16 omega  118.00  146.00   1.0000   15.0000
omega____ theta____ kappa____ phi______ frames
    -       93.5000   30.0000  -90.0000 28

 17 omega   20.00   92.00   1.0000   15.0000
omega____ theta____ kappa____ phi______ frames
    -       93.5000  -58.0000   87.0000 72

 18 omega   56.00   81.00   1.0000   15.0000
omega____ theta____ kappa____ phi______ frames
    -       93.5000  -94.0000 -120.0000 25

 19 omega   28.00   53.00   1.0000   15.0000
omega____ theta____ kappa____ phi______ frames
    -       93.5000  -30.0000   60.0000 25

 20 omega   60.00   89.00   1.0000   15.0000
omega____ theta____ kappa____ phi______ frames
    -       93.5000  -77.0000  -60.0000 29

 21 omega   16.00   69.00   1.0000   15.0000
omega____ theta____ kappa____ phi______ frames
    -       93.5000  -30.0000 -150.0000 53

 22 omega   50.00   75.00   1.0000   15.0000
omega____ theta____ kappa____ phi______ frames
    -       93.5000  -45.0000  -30.0000 25

 23 omega   88.00  114.00   1.0000   15.0000
omega____ theta____ kappa____ phi______ frames
    -       93.5000  -90.0000  175.0000 26

 24 omega   48.00   74.00   1.0000   15.0000
omega____ theta____ kappa____ phi______ frames
    -       93.5000   15.0000  150.0000 26

 25 omega   81.00  169.00   1.0000   15.0000
omega____ theta____ kappa____ phi______ frames
    -       93.5000   15.0000  150.0000 88

 26 omega   22.00   68.00   1.0000   15.0000
omega____ theta____ kappa____ phi______ frames
    -       93.5000  -77.0000   90.0000 46

 27 omega   72.00   97.00   1.0000   15.0000
omega____ theta____ kappa____ phi______ frames
    -       93.5000  -77.0000   90.0000 25

 28 omega   52.00  116.00   1.0000   15.0000
omega____ theta____ kappa____ phi______ frames
    -       93.5000  -92.0000  -69.0000 64

 29 omega   42.00   67.00   1.0000   15.0000
omega____ theta____ kappa____ phi______ frames
    -       93.5000  -77.0000  -30.0000 25

 30 omega  102.00  127.00   1.0000   15.0000
omega____ theta____ kappa____ phi______ frames
    -       93.5000  -77.0000  -30.0000 25

 31 omega   28.00   53.00   1.0000   15.0000
omega____ theta____ kappa____ phi______ frames
    -       93.5000 -125.0000 -120.0000 25

 32 omega   59.00   85.00   1.0000   15.0000
omega____ theta____ kappa____ phi______ frames
    -       93.5000  -61.0000 -180.0000 26

 33 omega   97.00  124.00   1.0000   15.0000
omega____ theta____ kappa____ phi______ frames
    -       93.5000  -92.0000   91.0000 27
;
_diffrn_measurement_device_type 'Xcalibur, Atlas, Gemini ultra'
_diffrn_measurement_method '\w scans'
_diffrn_orient_matrix_UB_11 -0.1053722000
_diffrn_orient_matrix_UB_12 -0.0253532000
_diffrn_orient_matrix_UB_13 0.0668680000
_diffrn_orient_matrix_UB_21 0.0620975000
_diffrn_orient_matrix_UB_22 -0.1064905000
_diffrn_orient_matrix_UB_23 0.0272736000
_diffrn_orient_matrix_UB_31 0.1107894000
_diffrn_orient_matrix_UB_32 0.1260378000
_diffrn_orient_matrix_UB_33 0.0775224000
_diffrn_radiation_monochromator mirror
_diffrn_radiation_type CuK\a
_diffrn_radiation_wavelength 1.54178
_diffrn_reflns_av_R_equivalents 0.0264
_diffrn_reflns_av_unetI/netI 0.0239
_diffrn_reflns_Laue_measured_fraction_full 0.971
_diffrn_reflns_Laue_measured_fraction_max 0.987
_diffrn_reflns_limit_h_max 11
_diffrn_reflns_limit_h_min -11
_diffrn_reflns_limit_k_max 12
_diffrn_reflns_limit_k_min -11
_diffrn_reflns_limit_l_max 18
_diffrn_reflns_limit_l_min -17
_diffrn_reflns_number 13047
_diffrn_reflns_point_group_measured_fraction_full 0.971
_diffrn_reflns_point_group_measured_fraction_max 0.987
_diffrn_reflns_theta_full 67.679
_diffrn_reflns_theta_max 66.970
_diffrn_reflns_theta_min 3.039
_diffrn_source 'Enhance Ultra (Cu) X-ray Source'
_diffrn_standards_number 0
_exptl_absorpt_coefficient_mu 4.017
_exptl_absorpt_correction_T_max 1.00000
_exptl_absorpt_correction_T_min 0.86739
_exptl_absorpt_correction_type multi-scan
_exptl_absorpt_process_details
;
CrysAlisPro, Agilent Technologies,
Version 1.171.35.21 (release 20-01-2012 CrysAlis171 .NET)
(compiled Jan 23 2012,18:06:46)
Empirical absorption correction using spherical harmonics,
 implemented in SCALE3 ABSPACK scaling algorithm.
;
_exptl_crystal_colour 'clear light yellow'
_exptl_crystal_colour_lustre clear
_exptl_crystal_colour_modifier light
_exptl_crystal_colour_primary yellow
_exptl_crystal_density_diffrn 1.494
_exptl_crystal_description block
_exptl_crystal_F_000 656
_exptl_crystal_size_max 0.15
_exptl_crystal_size_mid 0.13
_exptl_crystal_size_min 0.12
_refine_diff_density_max 0.934
_refine_diff_density_min -0.686
_refine_diff_density_rms 0.065
_refine_ls_extinction_method none
_refine_ls_goodness_of_fit_ref 1.050
_refine_ls_hydrogen_treatment constr
_refine_ls_matrix_type full
_refine_ls_number_parameters 397
_refine_ls_number_reflns 4955
_refine_ls_number_restraints 411
_refine_ls_restrained_S_all 1.041
_refine_ls_R_factor_all 0.0537
_refine_ls_R_factor_gt 0.0490
_refine_ls_shift/su_max 0.001
_refine_ls_shift/su_mean 0.000
_refine_ls_structure_factor_coef Fsqd
_refine_ls_weighting_details 'w=1/[\s^2^(Fo^2^)+(0.0628P)^2^+1.8642P] where P=(Fo^2^+2Fc^2^)/3'
_refine_ls_weighting_scheme calc
_refine_ls_wR_factor_gt 0.1265
_refine_ls_wR_factor_ref 0.1296
_reflns_Friedel_coverage 0.000
_reflns_number_gt 4523
_reflns_number_total 4955
_reflns_threshold_expression 'I > 2\s(I)'
_cod_data_source_file c5ra00499c2.cif
_cod_data_source_block mjh120026
_cod_original_cell_volume 1411.79(12)
_cod_database_code 7219490
_shelxl_version_number 2014/6
_shelx_space_group_comment
;
The symmetry employed for this shelxl refinement is uniquely defined
by the following loop, which should always be used as a source of
symmetry information in preference to the above space-group names.
They are only intended as comments.
;
_reflns_odcompleteness_completeness 99.46
_reflns_odcompleteness_iscentric 1
_reflns_odcompleteness_theta 66.49
_olex2_refinement_description
;
1. Fixed Uiso
 At 1.2 times of:
  All C(H) groups, All C(H,H) groups, All N(H) groups
 At 1.5 times of:
  All C(H,H,H) groups, All O(H) groups
2. Restrained distances
 Cl1S-C1S \\sim Cl1P-C1P \\sim Cl1T-C1T \\sim Cl3T-C1T \\sim Cl2T-C1T \\sim
Cl2S-C1S \\sim Cl2P-C1P ~
 Cl3S-C1S \\sim Cl3P-C1P
 with sigma of 0.02
3. Uiso/Uaniso restraints and constraints
Uanis(C1P) = Uanis(C1S) = Uanis(C1T)
Uanis(Cl3P) = Uanis(Cl3S) = Uanis(Cl3T)
Uanis(Cl1T) = Uanis(Cl1P) = Uanis(Cl1S)
Uanis(Cl2T) = Uanis(Cl2S) = Uanis(Cl2P)
4. Rigid body (RIGU) restrains
 All non-hydrogen atoms
 with sigma for 1-2 distances of 0.004 and sigma for 1-3 distances of 0.004
5. Others
 Fixed Sof: C1P(0.65) H1P(0.65) Cl3P(0.65) Cl2P(0.65) Cl1P(0.65) C1S(0.25)
 H1S(0.25) Cl3S(0.25) Cl1S(0.25) Cl2S(0.25) C1T(0.1) H1T(0.1) Cl2T(0.1)
 Cl1T(0.1) Cl3T(0.1)
6.a Ternary CH refined with riding coordinates:
 C8(H8), C10(H10), C13(H13), C1P(H1P), C1S(H1S), C1T(H1T)
6.b Secondary CH2 refined with riding coordinates:
 C9(H9A,H9B)
6.c Aromatic/amide H refined with riding coordinates:
 N2(H2), C2(H2A), C0AA(H0AA), C4(H4), C5(H5), C16(H16), C17(H17), C18(H18),
 C19(H19), C23(H23), C24(H24), C26(H26), C27(H27)
6.d Idealised Me refined as rotating group:
 C21(H21A,H21B,H21C), C28(H28A,H28B,H28C)
6.e Idealised tetrahedral OH refined as rotating group:
 O3(H3)
;
_olex2_submission_special_instructions 'No special instructions were received'

loop_
_space_group_symop_operation_xyz
'x, y, z'
'-x, -y, -z'

loop_
_atom_site_label
_atom_site_type_symbol
_atom_site_fract_x
_atom_site_fract_y
_atom_site_fract_z
_atom_site_U_iso_or_equiv
_atom_site_adp_type
_atom_site_occupancy
_atom_site_site_symmetry_order
_atom_site_calc_flag
_atom_site_refinement_flags_posn
_atom_site_refinement_flags_adp
_atom_site_refinement_flags_occupancy
_atom_site_disorder_assembly
_atom_site_disorder_group
S1 S 0.29026(6) 0.33820(6) 0.85351(4) 0.02107(16) Uani 1 1 d . U . . .
O0AA O 0.91089(18) 0.3071(2) 1.04995(12) 0.0301(4) Uani 1 1 d . U . . .
O2 O 0.43023(17) 0.08752(19) 0.93814(12) 0.0279(4) Uani 1 1 d . U . . .
O3 O 0.82618(18) 0.54595(17) 0.81553(11) 0.0247(4) Uani 1 1 d . U . . .
H3 H 0.9057 0.5955 0.8504 0.037 Uiso 1 1 calc GR . . . .
O4 O 0.34750(18) 0.37051(19) 0.94843(12) 0.0264(4) Uani 1 1 d . U . . .
O6 O 0.14199(17) 0.25446(18) 0.81924(13) 0.0276(4) Uani 1 1 d . U . . .
N1 N 0.38259(19) 0.2494(2) 0.79409(13) 0.0199(4) Uani 1 1 d . U . . .
N2 N 0.6682(2) 0.1764(2) 1.00692(13) 0.0232(4) Uani 1 1 d . U . . .
H2 H 0.6627 0.1156 1.0397 0.028 Uiso 1 1 calc R . . . .
N3 N 0.8423(2) 0.4334(2) 0.74316(13) 0.0201(4) Uani 1 1 d . U . . .
C1 C 0.3555(2) 0.2105(2) 0.69637(16) 0.0200(5) Uani 1 1 d . U . . .
C2 C 0.2265(3) 0.1648(3) 0.63517(18) 0.0272(5) Uani 1 1 d . U . . .
H2A H 0.1396 0.1603 0.6564 0.033 Uiso 1 1 calc R . . . .
C0AA C 0.2307(3) 0.1266(3) 0.54262(18) 0.0312(6) Uani 1 1 d . U . . .
H0AA H 0.1451 0.0970 0.4991 0.037 Uiso 1 1 calc R . . . .
C4 C 0.3578(3) 0.1303(3) 0.51122(17) 0.0299(6) Uani 1 1 d . U . . .
H4 H 0.3565 0.1009 0.4470 0.036 Uiso 1 1 calc R . . . .
C5 C 0.4854(3) 0.1763(3) 0.57217(16) 0.0244(5) Uani 1 1 d . U . . .
H5 H 0.5716 0.1788 0.5504 0.029 Uiso 1 1 calc R . . . .
C6 C 0.4850(2) 0.2188(2) 0.66637(16) 0.0194(5) Uani 1 1 d . U . . .
C7 C 0.5949(2) 0.2674(2) 0.74764(15) 0.0179(4) Uani 1 1 d . U . . .
C8 C 0.7519(2) 0.2918(2) 0.75423(15) 0.0184(4) Uani 1 1 d . U . . .
H8 H 0.7603 0.2139 0.7031 0.022 Uiso 1 1 calc R . . . .
C9 C 0.8106(2) 0.2732(3) 0.84410(16) 0.0206(5) Uani 1 1 d . U . . .
H9A H 0.9166 0.3115 0.8534 0.025 Uiso 1 1 calc R . . . .
H9B H 0.7792 0.1683 0.8380 0.025 Uiso 1 1 calc R . . . .
C10 C 0.7649(2) 0.3484(3) 0.93071(15) 0.0195(5) Uani 1 1 d . U . . .
H10 H 0.8177 0.4556 0.9505 0.023 Uiso 1 1 calc R . . . .
C11 C 0.7954(2) 0.2810(3) 1.00427(15) 0.0224(5) Uani 1 1 d . U . . .
C12 C 0.5505(2) 0.1766(3) 0.95303(15) 0.0210(5) Uani 1 1 d . U . . .
C13 C 0.6015(2) 0.3099(2) 0.91857(15) 0.0187(5) Uani 1 1 d . U . . .
H13 H 0.5812 0.3908 0.9599 0.022 Uiso 1 1 calc R . . . .
C14 C 0.5322(2) 0.2833(2) 0.82208(15) 0.0179(4) Uani 1 1 d . U . . .
C15 C 0.8002(2) 0.4531(2) 0.65575(16) 0.0212(5) Uani 1 1 d . U . . .
C16 C 0.7173(3) 0.5366(3) 0.64789(18) 0.0270(5) Uani 1 1 d . U . . .
H16 H 0.6862 0.5803 0.7005 0.032 Uiso 1 1 calc R . . . .
C17 C 0.6800(3) 0.5562(3) 0.56377(19) 0.0345(6) Uani 1 1 d . U . . .
H17 H 0.6237 0.6136 0.5588 0.041 Uiso 1 1 calc R . . . .
C18 C 0.7248(3) 0.4921(3) 0.48711(19) 0.0382(6) Uani 1 1 d . U . . .
H18 H 0.6992 0.5047 0.4292 0.046 Uiso 1 1 calc R . . . .
C19 C 0.8069(3) 0.4097(3) 0.49539(18) 0.0336(6) Uani 1 1 d . U . . .
H19 H 0.8377 0.3667 0.4424 0.040 Uiso 1 1 calc R . . . .
C20 C 0.8465(3) 0.3874(3) 0.57873(17) 0.0258(5) Uani 1 1 d . U . . .
C21 C 0.9338(3) 0.2935(3) 0.58211(19) 0.0332(6) Uani 1 1 d . U . . .
H21A H 0.9903 0.3233 0.6441 0.050 Uiso 1 1 calc GR . . . .
H21B H 0.9982 0.3042 0.5377 0.050 Uiso 1 1 calc GR . . . .
H21C H 0.8696 0.1920 0.5668 0.050 Uiso 1 1 calc GR . . . .
C22 C 0.3306(3) 0.4989(3) 0.82087(17) 0.0236(5) Uani 1 1 d . U . . .
C23 C 0.2179(3) 0.5288(3) 0.78211(16) 0.0250(5) Uani 1 1 d . U . . .
H23 H 0.1217 0.4659 0.7759 0.030 Uiso 1 1 calc R . . . .
C24 C 0.2476(3) 0.6516(3) 0.75267(17) 0.0322(6) Uani 1 1 d . U . . .
H24 H 0.1708 0.6731 0.7268 0.039 Uiso 1 1 calc R . . . .
C25 C 0.3876(3) 0.7438(3) 0.76032(19) 0.0367(6) Uani 1 1 d . U . . .
C26 C 0.4979(3) 0.7124(3) 0.8014(2) 0.0438(7) Uani 1 1 d . U . . .
H26 H 0.5941 0.7757 0.8083 0.053 Uiso 1 1 calc R . . . .
C27 C 0.4715(3) 0.5914(3) 0.8324(2) 0.0368(6) Uani 1 1 d . U . . .
H27 H 0.5479 0.5723 0.8610 0.044 Uiso 1 1 calc R . . . .
C28 C 0.4198(5) 0.8734(3) 0.7239(2) 0.0533(9) Uani 1 1 d . U . . .
H28A H 0.4015 0.8406 0.6565 0.080 Uiso 1 1 calc GR . . . .
H28B H 0.5205 0.9365 0.7466 0.080 Uiso 1 1 calc GR . . . .
H28C H 0.3583 0.9273 0.7448 0.080 Uiso 1 1 calc GR . . . .
C1P C 0.0522(5) 0.0307(6) 0.1605(4) 0.0508(11) Uani 0.65 1 d D U P A 1
H1P H 0.0171 -0.0766 0.1317 0.061 Uiso 0.65 1 calc R . P A 1
Cl3P Cl 0.15426(15) 0.10423(18) 0.08842(9) 0.0587(3) Uani 0.65 1 d D U P A 1
Cl2P Cl 0.1544(3) 0.0629(4) 0.2718(4) 0.0473(6) Uani 0.65 1 d D U P A 1
Cl1P Cl -0.1025(2) 0.0724(3) 0.1704(3) 0.0645(5) Uani 0.65 1 d D U P A 1
C1S C 0.0627(11) 0.1178(15) 0.2029(8) 0.0508(11) Uani 0.25 1 d D U P B 2
H1S H 0.1120 0.2249 0.2162 0.061 Uiso 0.25 1 calc R . P B 2
Cl3S Cl 0.0939(4) 0.0311(5) 0.0997(3) 0.0587(3) Uani 0.25 1 d D U P B 2
Cl1S Cl -0.1131(7) 0.0794(8) 0.2128(4) 0.0645(5) Uani 0.25 1 d D U P B 2
Cl2S Cl 0.1276(13) 0.0614(13) 0.2899(7) 0.0473(6) Uani 0.25 1 d D U P B 2
C1T C 0.042(3) 0.130(4) 0.2656(12) 0.0508(11) Uani 0.1 1 d D U P C 3
H1T H 0.1033 0.2324 0.2714 0.061 Uiso 0.1 1 calc R . P C 3
Cl2T Cl 0.187(2) 0.079(2) 0.280(2) 0.0473(6) Uani 0.1 1 d D U P C 3
Cl1T Cl -0.0683(17) 0.1152(19) 0.1707(17) 0.0645(5) Uani 0.1 1 d D U P C 3
Cl3T Cl -0.0283(9) 0.1795(11) 0.3621(6) 0.0587(3) Uani 0.1 1 d D U P C 3

loop_
_atom_site_aniso_label
_atom_site_aniso_U_11
_atom_site_aniso_U_22
_atom_site_aniso_U_33
_atom_site_aniso_U_23
_atom_site_aniso_U_13
_atom_site_aniso_U_12
S1 0.0143(3) 0.0206(3) 0.0288(3) 0.0055(2) 0.0059(2) 0.0077(2)
O0AA 0.0198(9) 0.0413(10) 0.0271(9) 0.0108(8) -0.0018(7) 0.0096(8)
O2 0.0166(8) 0.0311(9) 0.0343(9) 0.0152(8) 0.0025(7) 0.0032(7)
O3 0.0249(9) 0.0206(8) 0.0220(8) 0.0003(6) -0.0009(7) 0.0056(7)
O4 0.0238(9) 0.0302(9) 0.0284(9) 0.0063(7) 0.0092(7) 0.0145(7)
O6 0.0139(8) 0.0265(9) 0.0414(10) 0.0084(7) 0.0066(7) 0.0067(7)
N1 0.0132(9) 0.0207(9) 0.0247(10) 0.0030(8) 0.0017(7) 0.0080(8)
N2 0.0200(10) 0.0292(11) 0.0222(10) 0.0115(8) 0.0034(8) 0.0087(8)
N3 0.0171(9) 0.0190(9) 0.0209(9) 0.0032(7) 0.0024(7) 0.0045(8)
C1 0.0177(11) 0.0157(10) 0.0246(11) 0.0041(9) 0.0008(9) 0.0057(9)
C2 0.0187(12) 0.0266(12) 0.0334(13) 0.0050(10) -0.0024(10) 0.0090(10)
C0AA 0.0248(13) 0.0313(13) 0.0305(13) 0.0036(11) -0.0089(10) 0.0090(11)
C4 0.0305(13) 0.0307(13) 0.0225(12) 0.0048(10) -0.0023(10) 0.0074(11)
C5 0.0222(12) 0.0234(12) 0.0252(12) 0.0066(9) 0.0025(9) 0.0058(10)
C6 0.0166(11) 0.0145(10) 0.0248(11) 0.0051(8) 0.0005(8) 0.0039(9)
C7 0.0157(10) 0.0147(10) 0.0218(11) 0.0043(8) 0.0015(8) 0.0047(8)
C8 0.0142(10) 0.0191(11) 0.0210(11) 0.0048(9) 0.0039(8) 0.0056(9)
C9 0.0160(11) 0.0249(12) 0.0240(11) 0.0086(9) 0.0057(9) 0.0097(9)
C10 0.0134(10) 0.0227(11) 0.0206(11) 0.0050(9) 0.0020(8) 0.0054(9)
C11 0.0189(11) 0.0276(12) 0.0195(11) 0.0043(9) 0.0028(9) 0.0090(10)
C12 0.0204(12) 0.0246(12) 0.0187(11) 0.0049(9) 0.0052(9) 0.0095(10)
C13 0.0141(11) 0.0211(11) 0.0198(11) 0.0038(9) 0.0027(8) 0.0066(9)
C14 0.0126(10) 0.0158(10) 0.0235(11) 0.0043(8) 0.0003(8) 0.0048(8)
C15 0.0160(11) 0.0200(11) 0.0233(11) 0.0075(9) 0.0019(9) 0.0006(9)
C16 0.0258(13) 0.0231(12) 0.0291(12) 0.0066(10) 0.0008(10) 0.0068(10)
C17 0.0350(14) 0.0311(14) 0.0367(14) 0.0148(11) -0.0023(11) 0.0099(12)
C18 0.0399(15) 0.0426(16) 0.0282(13) 0.0174(12) -0.0002(11) 0.0069(13)
C19 0.0318(14) 0.0399(15) 0.0243(12) 0.0098(11) 0.0071(10) 0.0061(12)
C20 0.0182(11) 0.0279(12) 0.0261(12) 0.0072(10) 0.0053(9) 0.0021(10)
C21 0.0293(14) 0.0397(15) 0.0312(13) 0.0069(11) 0.0093(11) 0.0147(12)
C22 0.0225(12) 0.0197(11) 0.0296(12) 0.0054(9) 0.0093(9) 0.0092(9)
C23 0.0260(12) 0.0257(12) 0.0218(11) 0.0029(9) 0.0040(9) 0.0105(10)
C24 0.0460(16) 0.0298(13) 0.0224(12) 0.0054(10) 0.0053(11) 0.0177(12)
C25 0.0569(18) 0.0242(13) 0.0328(14) 0.0075(11) 0.0210(13) 0.0170(12)
C26 0.0366(16) 0.0261(14) 0.068(2) 0.0128(13) 0.0275(14) 0.0075(12)
C27 0.0230(13) 0.0249(13) 0.0637(19) 0.0122(12) 0.0134(12) 0.0092(11)
C28 0.086(3) 0.0324(16) 0.0452(18) 0.0165(14) 0.0274(18) 0.0190(17)
C1P 0.034(2) 0.045(3) 0.074(3) 0.017(2) 0.016(2) 0.015(2)
Cl3P 0.0385(7) 0.0722(10) 0.0503(6) 0.0085(6) 0.0019(5) 0.0095(6)
Cl2P 0.030(2) 0.0411(7) 0.0601(18) 0.0029(11) 0.0017(13) 0.0096(12)
Cl1P 0.0646(11) 0.0820(13) 0.0810(12) 0.0468(18) 0.0235(14) 0.0507(9)
C1S 0.034(2) 0.045(3) 0.074(3) 0.017(2) 0.016(2) 0.015(2)
Cl3S 0.0385(7) 0.0722(10) 0.0503(6) 0.0085(6) 0.0019(5) 0.0095(6)
Cl1S 0.0646(11) 0.0820(13) 0.0810(12) 0.0468(18) 0.0235(14) 0.0507(9)
Cl2S 0.030(2) 0.0411(7) 0.0601(18) 0.0029(11) 0.0017(13) 0.0096(12)
C1T 0.034(2) 0.045(3) 0.074(3) 0.017(2) 0.016(2) 0.015(2)
Cl2T 0.030(2) 0.0411(7) 0.0601(18) 0.0029(11) 0.0017(13) 0.0096(12)
Cl1T 0.0646(11) 0.0820(13) 0.0810(12) 0.0468(18) 0.0235(14) 0.0507(9)
Cl3T 0.0385(7) 0.0722(10) 0.0503(6) 0.0085(6) 0.0019(5) 0.0095(6)

loop_
_atom_type_symbol
_atom_type_description
_atom_type_scat_dispersion_real
_atom_type_scat_dispersion_imag
_atom_type_scat_source
C C 0.0181 0.0091 'International Tables Vol C Tables 4.2.6.8 and 6.1.1.4'
H H 0.0000 0.0000 'International Tables Vol C Tables 4.2.6.8 and 6.1.1.4'
O O 0.0492 0.0322 'International Tables Vol C Tables 4.2.6.8 and 6.1.1.4'
S S 0.3331 0.5567 'International Tables Vol C Tables 4.2.6.8 and 6.1.1.4'
N N 0.0311 0.0180 'International Tables Vol C Tables 4.2.6.8 and 6.1.1.4'
Cl Cl 0.3639 0.7018 'International Tables Vol C Tables 4.2.6.8 and 6.1.1.4'

loop_
_geom_angle_atom_site_label_1
_geom_angle_atom_site_label_2
_geom_angle_atom_site_label_3
_geom_angle
O4 S1 N1 106.63(10)
O4 S1 C22 110.32(11)
O6 S1 O4 119.80(11)
O6 S1 N1 107.11(10)
O6 S1 C22 107.82(11)
N1 S1 C22 104.00(10)
N3 O3 H3 109.5
C1 N1 S1 119.68(15)
C1 N1 C14 106.58(18)
C14 N1 S1 122.85(15)
C11 N2 H2 123.3
C12 N2 H2 123.3
C12 N2 C11 113.4(2)
O3 N3 C8 106.84(16)
C15 N3 O3 108.31(17)
C15 N3 C8 113.39(17)
C2 C1 N1 129.6(2)
C2 C1 C6 122.3(2)
C6 C1 N1 108.11(19)
C1 C2 H2A 121.4
C0AA C2 C1 117.1(2)
C0AA C2 H2A 121.4
C2 C0AA H0AA 119.2
C2 C0AA C4 121.6(2)
C4 C0AA H0AA 119.2
C0AA C4 H4 119.5
C5 C4 C0AA 121.0(2)
C5 C4 H4 119.5
C4 C5 H5 120.7
C4 C5 C6 118.6(2)
C6 C5 H5 120.7
C1 C6 C7 107.2(2)
C5 C6 C1 119.3(2)
C5 C6 C7 133.3(2)
C6 C7 C8 129.0(2)
C14 C7 C6 108.1(2)
C14 C7 C8 122.8(2)
N3 C8 C7 114.79(18)
N3 C8 H8 107.0
N3 C8 C9 110.35(18)
C7 C8 H8 107.0
C7 C8 C9 110.34(18)
C9 C8 H8 107.0
C8 C9 H9A 108.5
C8 C9 H9B 108.5
C8 C9 C10 115.24(18)
H9A C9 H9B 107.5
C10 C9 H9A 108.5
C10 C9 H9B 108.5
C9 C10 H10 111.5
C11 C10 C9 106.19(18)
C11 C10 H10 111.5
C11 C10 C13 103.17(18)
C13 C10 C9 112.54(18)
C13 C10 H10 111.5
O0AA C11 N2 125.3(2)
O0AA C11 C10 127.0(2)
N2 C11 C10 107.64(18)
O2 C12 N2 125.3(2)
O2 C12 C13 127.7(2)
N2 C12 C13 107.00(19)
C10 C13 H13 109.0
C12 C13 C10 103.10(18)
C12 C13 H13 109.0
C14 C13 C10 113.27(18)
C14 C13 C12 113.17(18)
C14 C13 H13 109.0
N1 C14 C13 123.73(19)
C7 C14 N1 109.97(19)
C7 C14 C13 125.7(2)
C16 C15 N3 121.2(2)
C16 C15 C20 120.5(2)
C20 C15 N3 118.3(2)
C15 C16 H16 119.8
C17 C16 C15 120.4(2)
C17 C16 H16 119.8
C16 C17 H17 120.1
C18 C17 C16 119.8(3)
C18 C17 H17 120.1
C17 C18 H18 120.3
C19 C18 C17 119.5(2)
C19 C18 H18 120.3
C18 C19 H19 118.8
C18 C19 C20 122.3(3)
C20 C19 H19 118.8
C15 C20 C21 123.2(2)
C19 C20 C15 117.5(2)
C19 C20 C21 119.3(2)
C20 C21 H21A 109.5
C20 C21 H21B 109.5
C20 C21 H21C 109.5
H21A C21 H21B 109.5
H21A C21 H21C 109.5
H21B C21 H21C 109.5
C23 C22 S1 118.19(19)
C27 C22 S1 120.7(2)
C27 C22 C23 121.1(2)
C22 C23 H23 120.5
C24 C23 C22 119.1(2)
C24 C23 H23 120.5
C23 C24 H24 119.4
C23 C24 C25 121.2(3)
C25 C24 H24 119.4
C24 C25 C26 118.1(3)
C24 C25 C28 121.1(3)
C26 C25 C28 120.8(3)
C25 C26 H26 119.0
C27 C26 C25 121.9(3)
C27 C26 H26 119.0
C22 C27 H27 120.8
C26 C27 C22 118.4(3)
C26 C27 H27 120.8
C25 C28 H28A 109.5
C25 C28 H28B 109.5
C25 C28 H28C 109.5
H28A C28 H28B 109.5
H28A C28 H28C 109.5
H28B C28 H28C 109.5
Cl3P C1P H1P 105.4
Cl3P C1P Cl2P 113.2(3)
Cl3P C1P Cl1P 115.2(3)
Cl2P C1P H1P 105.4
Cl1P C1P H1P 105.4
Cl1P C1P Cl2P 111.3(3)
Cl3S C1S H1S 109.5
Cl3S C1S Cl2S 109.8(7)
Cl1S C1S H1S 109.5
Cl1S C1S Cl3S 116.1(7)
Cl1S C1S Cl2S 102.3(7)
Cl2S C1S H1S 109.5
Cl2T C1T H1T 93.2
Cl2T C1T Cl3T 116.9(17)
Cl1T C1T H1T 93.2
Cl1T C1T Cl2T 132.4(15)
Cl1T C1T Cl3T 109.7(13)
Cl3T C1T H1T 93.2

loop_
_geom_bond_atom_site_label_1
_geom_bond_atom_site_label_2
_geom_bond_distance
S1 O4 1.4255(18)
S1 O6 1.4255(18)
S1 N1 1.6762(19)
S1 C22 1.763(2)
O0AA C11 1.211(3)
O2 C12 1.211(3)
O3 H3 0.8400
O3 N3 1.449(2)
N1 C1 1.422(3)
N1 C14 1.427(3)
N2 H2 0.8800
N2 C11 1.383(3)
N2 C12 1.382(3)
N3 C8 1.493(3)
N3 C15 1.445(3)
C1 C2 1.395(3)
C1 C6 1.402(3)
C2 H2A 0.9500
C2 C0AA 1.378(4)
C0AA H0AA 0.9500
C0AA C4 1.397(4)
C4 H4 0.9500
C4 C5 1.383(3)
C5 H5 0.9500
C5 C6 1.397(3)
C6 C7 1.449(3)
C7 C8 1.506(3)
C7 C14 1.349(3)
C8 H8 1.0000
C8 C9 1.525(3)
C9 H9A 0.9900
C9 H9B 0.9900
C9 C10 1.547(3)
C10 H10 1.0000
C10 C11 1.513(3)
C10 C13 1.541(3)
C12 C13 1.529(3)
C13 H13 1.0000
C13 C14 1.492(3)
C15 C16 1.392(3)
C15 C20 1.402(3)
C16 H16 0.9500
C16 C17 1.386(4)
C17 H17 0.9500
C17 C18 1.383(4)
C18 H18 0.9500
C18 C19 1.379(4)
C19 H19 0.9500
C19 C20 1.393(4)
C20 C21 1.506(4)
C21 H21A 0.9800
C21 H21B 0.9800
C21 H21C 0.9800
C22 C23 1.389(4)
C22 C27 1.387(4)
C23 H23 0.9500
C23 C24 1.386(4)
C24 H24 0.9500
C24 C25 1.389(4)
C25 C26 1.392(5)
C25 C28 1.510(4)
C26 H26 0.9500
C26 C27 1.385(4)
C27 H27 0.9500
C28 H28A 0.9800
C28 H28B 0.9800
C28 H28C 0.9800
C1P H1P 1.0000
C1P Cl3P 1.711(5)
C1P Cl2P 1.801(8)
C1P Cl1P 1.754(5)
C1S H1S 1.0000
C1S Cl3S 1.717(11)
C1S Cl1S 1.711(10)
C1S Cl2S 1.730(12)
C1T H1T 1.0000
C1T Cl2T 1.716(14)
C1T Cl1T 1.688(14)
C1T Cl3T 1.728(14)

loop_
_geom_torsion_atom_site_label_1
_geom_torsion_atom_site_label_2
_geom_torsion_atom_site_label_3
_geom_torsion_atom_site_label_4
_geom_torsion
S1 N1 C1 C2 -36.5(3)
S1 N1 C1 C6 146.02(16)
S1 N1 C14 C7 -143.68(17)
S1 N1 C14 C13 44.8(3)
S1 C22 C23 C24 -177.49(18)
S1 C22 C27 C26 176.7(2)
O2 C12 C13 C10 -161.4(2)
O2 C12 C13 C14 -38.6(3)
O3 N3 C8 C7 59.7(2)
O3 N3 C8 C9 -65.8(2)
O3 N3 C15 C16 -18.3(3)
O3 N3 C15 C20 160.86(19)
O4 S1 N1 C1 -176.03(17)
O4 S1 N1 C14 -36.6(2)
O4 S1 C22 C23 -123.58(19)
O4 S1 C22 C27 57.4(2)
O6 S1 N1 C1 54.57(19)
O6 S1 N1 C14 -166.04(18)
O6 S1 C22 C23 8.9(2)
O6 S1 C22 C27 -170.1(2)
N1 S1 C22 C23 122.42(19)
N1 S1 C22 C27 -56.6(2)
N1 C1 C2 C0AA -176.7(2)
N1 C1 C6 C5 175.8(2)
N1 C1 C6 C7 -1.4(2)
N2 C12 C13 C10 19.6(2)
N2 C12 C13 C14 142.33(19)
N3 C8 C9 C10 82.7(2)
N3 C15 C16 C17 178.9(2)
N3 C15 C20 C19 -178.9(2)
N3 C15 C20 C21 2.1(3)
C1 N1 C14 C7 0.2(2)
C1 N1 C14 C13 -171.3(2)
C1 C2 C0AA C4 1.3(4)
C1 C6 C7 C8 178.8(2)
C1 C6 C7 C14 1.5(2)
C2 C1 C6 C5 -1.9(3)
C2 C1 C6 C7 -179.1(2)
C2 C0AA C4 C5 -1.6(4)
C0AA C4 C5 C6 0.2(4)
C4 C5 C6 C1 1.5(3)
C4 C5 C6 C7 177.9(2)
C5 C6 C7 C8 2.2(4)
C5 C6 C7 C14 -175.1(2)
C6 C1 C2 C0AA 0.4(4)
C6 C7 C8 N3 81.1(3)
C6 C7 C8 C9 -153.5(2)
C6 C7 C14 N1 -1.0(2)
C6 C7 C14 C13 170.2(2)
C7 C8 C9 C10 -45.3(3)
C8 N3 C15 C16 100.1(2)
C8 N3 C15 C20 -80.7(3)
C8 C7 C14 N1 -178.53(19)
C8 C7 C14 C13 -7.3(4)
C8 C9 C10 C11 163.43(19)
C8 C9 C10 C13 51.3(3)
C9 C10 C11 O0AA 77.9(3)
C9 C10 C11 N2 -98.6(2)
C9 C10 C13 C12 90.7(2)
C9 C10 C13 C14 -31.9(3)
C10 C13 C14 N1 -178.47(19)
C10 C13 C14 C7 11.4(3)
C11 N2 C12 O2 173.2(2)
C11 N2 C12 C13 -7.7(3)
C11 C10 C13 C12 -23.3(2)
C11 C10 C13 C14 -145.98(19)
C12 N2 C11 O0AA 175.3(2)
C12 N2 C11 C10 -8.1(3)
C12 C13 C14 N1 64.6(3)
C12 C13 C14 C7 -105.5(3)
C13 C10 C11 O0AA -163.6(2)
C13 C10 C11 N2 19.9(2)
C14 N1 C1 C2 178.2(2)
C14 N1 C1 C6 0.8(2)
C14 C7 C8 N3 -102.0(2)
C14 C7 C8 C9 23.5(3)
C15 N3 C8 C7 -59.6(2)
C15 N3 C8 C9 175.01(18)
C15 C16 C17 C18 0.2(4)
C16 C15 C20 C19 0.3(3)
C16 C15 C20 C21 -178.8(2)
C16 C17 C18 C19 -0.3(4)
C17 C18 C19 C20 0.4(4)
C18 C19 C20 C15 -0.4(4)
C18 C19 C20 C21 178.7(3)
C20 C15 C16 C17 -0.2(4)
C22 S1 N1 C1 -59.42(19)
C22 S1 N1 C14 80.0(2)
C22 C23 C24 C25 0.7(4)
C23 C22 C27 C26 -2.3(4)
C23 C24 C25 C26 -2.1(4)
C23 C24 C25 C28 176.9(2)
C24 C25 C26 C27 1.4(4)
C25 C26 C27 C22 0.8(5)
C27 C22 C23 C24 1.5(4)
C28 C25 C26 C27 -177.7(3)
